data_1565478
loop_
_publ_author_name
'Wen, Gui-Lin'
'Liu, Bo'
'Liu, Dao-Fu'
'Wang, Feng-Wu'
'Li, Li'
'Zhu, Liang'
'Song, Dong-Mei'
'Huang, Chao-Xiu'
'Wang, Yao-Yu'

_publ_section_title
;
 Four congenetic zinc(II) MOFs from delicate solvent-regulated strategy:
 Structural diversities and fluorescent properties
;
_journal_name_full 'Inorganica Chimica Acta'
_journal_page_first 119296
_journal_paper_doi 10.1016/j.ica.2019.119296
_journal_volume 502
_journal_year 2020
_chemical_formula_sum 'C66 H42 N4 O29 Zn5'
_chemical_formula_weight 1681.89
_space_group_IT_number 12
_space_group_name_Hall '-C 2y'
_space_group_name_H-M_alt 'C 1 2/m 1'
_symmetry_cell_setting monoclinic
_symmetry_space_group_name_H-M 'C 1 2/m 1'
_atom_sites_solution_hydrogens geom
_atom_sites_solution_primary direct
_atom_sites_solution_secondary difmap
_audit_creation_method SHELXL-97
_cell_angle_alpha 90.00
_cell_angle_beta 102.728(3)
_cell_angle_gamma 90.00
_cell_formula_units_Z 4
_cell_length_a 22.888(4)
_cell_length_b 25.631(4)
_cell_length_c 16.944(3)
_cell_measurement_reflns_used 4787
_cell_measurement_temperature 298(2)
_cell_measurement_theta_max 28.51
_cell_measurement_theta_min 2.44
_cell_volume 9696(3)
_computing_cell_refinement 'Bruker SAINT'
_computing_data_collection 'Bruker APEX2'
_computing_data_reduction 'Bruker SAINT'
_computing_molecular_graphics 'Bruker SHELXTL'
_computing_publication_material 'Bruker SHELXTL'
_computing_structure_refinement 'SHELXL-97 (Sheldrick, 2008)'
_computing_structure_solution 'SHELXS-97 (Sheldrick, 2008)'
_diffrn_ambient_temperature 298(2)
_diffrn_measured_fraction_theta_full 0.970
_diffrn_measured_fraction_theta_max 0.970
_diffrn_measurement_device_type 'Bruker APEX-II CCD'
_diffrn_measurement_method '\f and \w scans'
_diffrn_radiation_monochromator graphite
_diffrn_radiation_source 'fine-focus sealed tube'
_diffrn_radiation_type MoK\a
_diffrn_radiation_wavelength 0.71073
_diffrn_reflns_av_R_equivalents 0.0874
_diffrn_reflns_av_sigmaI/netI 0.1267
_diffrn_reflns_limit_h_max 29
_diffrn_reflns_limit_h_min -30
_diffrn_reflns_limit_k_max 19
_diffrn_reflns_limit_k_min -34
_diffrn_reflns_limit_l_max 22
_diffrn_reflns_limit_l_min -22
_diffrn_reflns_number 34739
_diffrn_reflns_theta_full 28.47
_diffrn_reflns_theta_max 28.47
_diffrn_reflns_theta_min 1.21
_diffrn_standards_number 0
_exptl_absorpt_coefficient_mu 1.283
_exptl_absorpt_correction_T_max 0.8019
_exptl_absorpt_correction_T_min 0.6995
_exptl_absorpt_correction_type multi-scan
_exptl_absorpt_process_details sadabs
_exptl_crystal_density_diffrn 1.152
_exptl_crystal_density_method 'not measured'
_exptl_crystal_F_000 3392
_exptl_crystal_size_max 0.30
_exptl_crystal_size_mid 0.20
_exptl_crystal_size_min 0.18
_platon_squeeze_details
;
;
_refine_diff_density_max 1.403
_refine_diff_density_min -0.717
_refine_diff_density_rms 0.144
_refine_ls_extinction_method none
_refine_ls_goodness_of_fit_ref 1.031
_refine_ls_hydrogen_treatment constr
_refine_ls_matrix_type full
_refine_ls_number_parameters 488
_refine_ls_number_reflns 12132
_refine_ls_number_restraints 48
_refine_ls_restrained_S_all 1.035
_refine_ls_R_factor_all 0.1300
_refine_ls_R_factor_gt 0.0762
_refine_ls_shift/su_max 0.000
_refine_ls_shift/su_mean 0.000
_refine_ls_structure_factor_coef Fsqd
_refine_ls_weighting_details 'calc w=1/[\s^2^(Fo^2^)+(0.0820P)^2^+0.0000P] where P=(Fo^2^+2Fc^2^)/3'
_refine_ls_weighting_scheme calc
_refine_ls_wR_factor_gt 0.1865
_refine_ls_wR_factor_ref 0.2072
_reflns_number_gt 6534
_reflns_number_total 12132
_reflns_threshold_expression >2sigma(I)
_cod_data_source_file ICA-2020-502-119296.cif
_cod_data_source_block 1
_cod_depositor_comments
;
The following automatic conversions were performed:

data item '_symmetry_cell_setting' value 'Monoclinic' was changed to
'monoclinic' in accordance with the built-in table derived from the
CIF Core dictionary named 'cif_core.dic' version 2.4.5 last updated
on 2014-11-21.

Automatic conversion script
Id: cif_fix_values 8738 2021-04-28 16:35:53Z antanas 
;
_cod_original_sg_symbol_H-M 'C2/m  '
_cod_database_code 1565478

loop_
_symmetry_equiv_pos_as_xyz
'x, y, z'
'-x, y, -z'
'x+1/2, y+1/2, z'
'-x+1/2, y+1/2, -z'
'-x, -y, -z'
'x, -y, z'
'-x+1/2, -y+1/2, -z'
'x+1/2, -y+1/2, z'

loop_
_atom_site_label
_atom_site_type_symbol
_atom_site_fract_x
_atom_site_fract_y
_atom_site_fract_z
_atom_site_U_iso_or_equiv
_atom_site_adp_type
_atom_site_occupancy
_atom_site_symmetry_multiplicity
_atom_site_calc_flag
_atom_site_refinement_flags
_atom_site_disorder_assembly
_atom_site_disorder_group
Zn1 Zn 0.11127(3) 0.18884(3) 0.82716(4) 0.0402(2) Uani 1 1 d . . .
Zn2 Zn -0.06507(4) 0.5000 0.99546(5) 0.0280(2) Uani 1 2 d S . .
Zn3 Zn 0.15718(4) 0.0000 0.34310(5) 0.0299(2) Uani 1 2 d S . .
Zn4 Zn 0.29392(4) 0.0000 0.38710(5) 0.0279(2) Uani 1 2 d S . .
C1 C 0.1643(3) 0.1471(2) 0.7061(3) 0.0432(15) Uani 1 1 d . . .
C2 C 0.2005(3) 0.1533(2) 0.6412(3) 0.0332(12) Uani 1 1 d . . .
C3 C 0.2349(3) 0.19650(19) 0.6379(3) 0.0367(13) Uani 1 1 d . . .
H3 H 0.2373 0.2225 0.6768 0.044 Uiso 1 1 calc R . .
C4 C 0.1971(3) 0.1145(2) 0.5829(3) 0.0356(13) Uani 1 1 d . . .
H4 H 0.1731 0.0854 0.5843 0.043 Uiso 1 1 calc R . .
C5 C 0.2659(3) 0.2018(2) 0.5776(3) 0.0368(13) Uani 1 1 d . . .
H5 H 0.2889 0.2316 0.5762 0.044 Uiso 1 1 calc R . .
C6 C 0.2291(3) 0.11900(19) 0.5231(3) 0.0310(12) Uani 1 1 d . . .
C7 C 0.2280(3) 0.0736(2) 0.4666(3) 0.0344(13) Uani 1 1 d . . .
C8 C 0.2637(2) 0.16409(19) 0.5194(3) 0.0296(12) Uani 1 1 d . . .
C9 C 0.2976(3) 0.1706(2) 0.4535(3) 0.0310(12) Uani 1 1 d . . .
C10 C 0.3554(3) 0.1882(3) 0.4709(4) 0.0475(16) Uani 1 1 d . . .
H10 H 0.3752 0.1944 0.5242 0.057 Uiso 1 1 calc R . .
C11 C 0.3838(3) 0.1966(3) 0.4089(4) 0.0575(19) Uani 1 1 d . . .
H11 H 0.4228 0.2092 0.4196 0.069 Uiso 1 1 calc R . .
C12 C 0.3543(3) 0.1862(3) 0.3308(4) 0.0487(16) Uani 1 1 d . . .
H12 H 0.3734 0.1904 0.2882 0.058 Uiso 1 1 calc R . .
C13 C 0.2958(3) 0.16932(19) 0.3167(3) 0.0326(12) Uani 1 1 d . . .
C14 C 0.2619(3) 0.1621(2) 0.2317(3) 0.0338(12) Uani 1 1 d . . .
C15 C 0.2251(3) 0.1188(2) 0.2047(3) 0.0364(13) Uani 1 1 d . . .
C16 C 0.2231(3) 0.0728(2) 0.2618(3) 0.0410(15) Uani 1 1 d . . .
C17 C 0.2643(3) 0.2016(2) 0.1751(3) 0.0423(15) Uani 1 1 d . . .
H17 H 0.2877 0.2311 0.1907 0.051 Uiso 1 1 calc R . .
C18 C 0.2320(3) 0.1967(2) 0.0959(3) 0.0461(16) Uani 1 1 d . . .
H18 H 0.2355 0.2225 0.0585 0.055 Uiso 1 1 calc R . .
C19 C 0.1942(3) 0.1541(2) 0.0708(3) 0.0426(15) Uani 1 1 d . . .
C20 C 0.1908(3) 0.1161(2) 0.1252(3) 0.0485(16) Uani 1 1 d . . .
H20 H 0.1654 0.0878 0.1097 0.058 Uiso 1 1 calc R . .
C21 C 0.1581(4) 0.1496(3) -0.0160(4) 0.065(2) Uani 1 1 d . . .
C22 C 0.0346(3) 0.2632(2) 0.7696(4) 0.0396(14) Uani 1 1 d . . .
C23 C -0.0012(3) 0.3132(2) 0.7606(4) 0.0418(14) Uani 1 1 d . . .
C24 C 0.0069(3) 0.3505(2) 0.8227(3) 0.0366(13) Uani 1 1 d . . .
H24 H 0.0353 0.3444 0.8702 0.044 Uiso 1 1 calc R . .
C25 C -0.0440(3) 0.3234(3) 0.6899(4) 0.0586(19) Uani 1 1 d . . .
H25 H -0.0509 0.2990 0.6483 0.070 Uiso 1 1 calc R . .
C26 C -0.0757(3) 0.3688(2) 0.6813(4) 0.0575(19) Uani 1 1 d . . .
H26 H -0.1028 0.3750 0.6326 0.069 Uiso 1 1 calc R . .
C27 C -0.0695(3) 0.4058(2) 0.7412(4) 0.0420(14) Uani 1 1 d . . .
C28 C -0.0266(2) 0.3962(2) 0.8146(3) 0.0335(12) Uani 1 1 d . . .
C29 C -0.0174(3) 0.4326(2) 0.8855(3) 0.0339(13) Uani 1 1 d . . .
C30 C -0.1042(3) 0.4546(2) 0.7262(3) 0.0387(14) Uani 1 1 d . . .
C31 C -0.1646(3) 0.4535(2) 0.6923(4) 0.0513(17) Uani 1 1 d . . .
H31 H -0.1844 0.4218 0.6815 0.062 Uiso 1 1 calc R . .
C32 C -0.1958(5) 0.5000 0.6745(7) 0.070(3) Uani 1 2 d S . .
H32 H -0.2365 0.5000 0.6512 0.084 Uiso 1 2 calc SR . .
C33 C -0.2903(9) 0.5000 0.8434(12) 0.170(7) Uani 1 2 d SU . .
H33A H -0.2708 0.4895 0.8012 0.255 Uiso 0.50 1 calc PR . .
H33B H -0.3065 0.5344 0.8323 0.255 Uiso 0.50 1 calc PR . .
H33C H -0.3220 0.4760 0.8459 0.255 Uiso 0.50 1 calc PR . .
C34 C -0.2711(7) 0.5000 0.9913(11) 0.138(5) Uani 1 2 d SU . .
H34A H -0.2481 0.4764 1.0301 0.207 Uiso 0.50 1 d PR . .
H34B H -0.3122 0.4890 0.9782 0.207 Uiso 0.50 1 d PR . .
H34C H -0.2685 0.5346 1.0136 0.207 Uiso 0.50 1 d PR . .
C35 C -0.1897(5) 0.5000 0.9277(9) 0.086(3) Uani 1 2 d SU . .
H35 H -0.1752 0.5000 0.8806 0.103 Uiso 1 2 calc SR . .
N1 N 0.2663(2) 0.16139(15) 0.3763(2) 0.0299(10) Uani 1 1 d . . .
N2 N -0.0733(3) 0.5000 0.7443(4) 0.0353(15) Uani 1 2 d S . .
N3 N -0.2478(5) 0.5000 0.9190(8) 0.103(3) Uani 1 2 d SU . .
O1 O 0.1393(3) 0.10431(19) 0.7122(3) 0.091(2) Uani 1 1 d . . .
O2 O 0.16354(19) 0.18552(14) 0.7506(2) 0.0419(10) Uani 1 1 d . . .
O3 O 0.1784(2) 0.05658(16) 0.4300(3) 0.0521(12) Uani 1 1 d . . .
O4 O 0.2789(2) 0.05603(14) 0.4635(2) 0.0425(10) Uani 1 1 d . . .
O5 O 0.2727(2) 0.05523(14) 0.2974(2) 0.0442(10) Uani 1 1 d . . .
O6 O 0.1720(2) 0.05615(16) 0.2646(3) 0.0531(12) Uani 1 1 d . . .
O7 O 0.1268(4) 0.1078(3) -0.0347(4) 0.137(3) Uani 1 1 d . . .
O8 O 0.1644(2) 0.18461(17) -0.0633(2) 0.0541(12) Uani 1 1 d . . .
O9 O 0.0754(2) 0.25843(16) 0.8315(3) 0.0531(11) Uani 1 1 d . . .
O10 O 0.0230(2) 0.23023(18) 0.7159(3) 0.0698(15) Uani 1 1 d . . .
O11 O 0.03492(18) 0.44556(16) 0.9166(2) 0.0447(10) Uani 1 1 d . . .
O12 O -0.06354(18) 0.44565(15) 0.9091(2) 0.0426(10) Uani 1 1 d . . .
O13 O -0.1521(2) 0.5000 0.9923(4) 0.0509(16) Uani 1 2 d SU . .
O1W O 0.3812(3) 0.0000 0.4026(5) 0.080(2) Uani 1 2 d S . .
H1WA H 0.3971 0.0325 0.4262 0.096 Uiso 0.50 1 d PR . .
H1WB H 0.3915 -0.0043 0.3510 0.096 Uiso 0.50 1 d PR . .
O2W O 0.0668(3) 0.0000 0.3246(5) 0.085(2) Uani 1 2 d S . .
H2WA H 0.0500 0.0000 0.2677 0.102 Uiso 1 2 d SR . .
H2WB H 0.0540 0.0291 0.3523 0.102 Uiso 0.50 1 d PR . .
O3W O 0.0612(3) 0.1260(2) 0.8210(4) 0.120(3) Uani 1 1 d . . .
H3WA H 0.0198 0.1362 0.8081 0.144 Uiso 1 1 d R . .
H3WB H 0.0701 0.1086 0.8724 0.144 Uiso 1 1 d R . .

loop_
_atom_site_aniso_label
_atom_site_aniso_U_11
_atom_site_aniso_U_22
_atom_site_aniso_U_33
_atom_site_aniso_U_23
_atom_site_aniso_U_13
_atom_site_aniso_U_12
Zn1 0.0523(5) 0.0366(4) 0.0341(4) 0.0006(3) 0.0150(3) 0.0056(3)
Zn2 0.0218(4) 0.0347(5) 0.0264(4) 0.000 0.0027(3) 0.000
Zn3 0.0377(5) 0.0227(4) 0.0304(5) 0.000 0.0101(4) 0.000
Zn4 0.0368(5) 0.0189(4) 0.0303(5) 0.000 0.0121(4) 0.000
C1 0.074(5) 0.031(3) 0.030(3) -0.005(2) 0.023(3) 0.005(3)
C2 0.050(4) 0.025(3) 0.026(3) -0.003(2) 0.013(3) 0.005(3)
C3 0.056(4) 0.021(3) 0.034(3) -0.009(2) 0.011(3) -0.002(3)
C4 0.050(4) 0.025(3) 0.033(3) -0.004(2) 0.014(3) -0.004(3)
C5 0.058(4) 0.023(3) 0.031(3) -0.003(2) 0.013(3) -0.005(3)
C6 0.050(3) 0.023(3) 0.020(2) -0.003(2) 0.009(2) 0.004(2)
C7 0.065(4) 0.020(2) 0.022(3) 0.003(2) 0.018(3) 0.003(3)
C8 0.041(3) 0.019(2) 0.029(3) 0.000(2) 0.009(2) 0.003(2)
C9 0.043(3) 0.026(3) 0.025(3) -0.002(2) 0.009(2) -0.007(2)
C10 0.050(4) 0.063(4) 0.030(3) -0.002(3) 0.010(3) -0.002(3)
C11 0.042(4) 0.077(5) 0.053(4) 0.005(4) 0.010(3) -0.013(4)
C12 0.047(4) 0.057(4) 0.044(4) 0.002(3) 0.014(3) -0.007(3)
C13 0.050(4) 0.022(2) 0.028(3) 0.010(2) 0.013(3) 0.004(2)
C14 0.044(3) 0.032(3) 0.029(3) 0.002(2) 0.016(3) -0.002(3)
C15 0.055(4) 0.033(3) 0.023(3) 0.008(2) 0.014(3) -0.007(3)
C16 0.076(5) 0.024(3) 0.025(3) -0.001(2) 0.016(3) 0.000(3)
C17 0.071(4) 0.029(3) 0.030(3) 0.007(2) 0.020(3) -0.004(3)
C18 0.079(5) 0.033(3) 0.033(3) 0.014(2) 0.026(3) 0.012(3)
C19 0.057(4) 0.041(3) 0.031(3) 0.009(3) 0.013(3) 0.008(3)
C20 0.075(5) 0.042(3) 0.028(3) 0.005(3) 0.012(3) -0.007(3)
C21 0.081(5) 0.079(5) 0.032(4) 0.014(4) 0.008(4) -0.004(5)
C22 0.042(4) 0.031(3) 0.047(4) 0.001(3) 0.011(3) 0.005(3)
C23 0.050(4) 0.027(3) 0.046(4) -0.007(3) 0.005(3) -0.004(3)
C24 0.041(3) 0.036(3) 0.031(3) -0.010(2) 0.006(3) 0.007(3)
C25 0.080(5) 0.043(4) 0.043(4) -0.019(3) -0.008(4) 0.008(4)
C26 0.078(5) 0.039(3) 0.040(4) -0.007(3) -0.020(3) 0.009(4)
C27 0.050(4) 0.036(3) 0.039(3) -0.005(3) 0.008(3) 0.005(3)
C28 0.035(3) 0.029(3) 0.036(3) -0.012(2) 0.005(2) 0.000(2)
C29 0.042(4) 0.029(3) 0.028(3) 0.006(2) 0.003(3) 0.013(3)
C30 0.042(3) 0.032(3) 0.034(3) -0.002(2) -0.009(3) -0.003(3)
C31 0.044(4) 0.030(3) 0.070(5) -0.005(3) -0.009(3) -0.007(3)
C32 0.049(6) 0.049(6) 0.096(9) 0.000 -0.018(6) 0.000
C33 0.146(9) 0.189(10) 0.165(10) 0.000 0.010(8) 0.000
C34 0.112(8) 0.162(9) 0.148(9) 0.000 0.049(7) 0.000
C35 0.052(5) 0.115(7) 0.098(6) 0.000 0.030(5) 0.000
N1 0.047(3) 0.019(2) 0.027(2) 0.0019(17) 0.015(2) 0.002(2)
N2 0.043(4) 0.039(4) 0.020(3) 0.000 0.001(3) 0.000
N3 0.064(5) 0.134(6) 0.108(6) 0.000 0.012(5) 0.000
O1 0.162(6) 0.049(3) 0.088(4) -0.028(3) 0.088(4) -0.032(4)
O2 0.059(3) 0.038(2) 0.034(2) -0.0135(17) 0.022(2) 0.003(2)
O3 0.069(3) 0.044(2) 0.044(3) -0.023(2) 0.015(2) -0.010(2)
O4 0.071(3) 0.0247(19) 0.037(2) -0.0041(16) 0.024(2) 0.008(2)
O5 0.073(3) 0.0249(19) 0.035(2) 0.0118(17) 0.013(2) 0.005(2)
O6 0.065(3) 0.047(3) 0.048(3) 0.018(2) 0.015(2) -0.014(2)
O7 0.195(8) 0.120(6) 0.066(4) 0.034(4) -0.038(5) -0.084(6)
O8 0.079(3) 0.054(3) 0.029(2) 0.013(2) 0.009(2) 0.002(2)
O9 0.064(3) 0.045(3) 0.049(3) 0.000(2) 0.009(2) 0.019(2)
O10 0.070(3) 0.046(3) 0.087(4) -0.032(3) 0.003(3) 0.004(3)
O11 0.038(2) 0.052(3) 0.039(2) -0.0141(19) -0.0015(19) 0.004(2)
O12 0.048(2) 0.044(2) 0.035(2) -0.0037(18) 0.0064(19) 0.010(2)
O13 0.020(3) 0.065(4) 0.065(4) 0.000 0.004(3) 0.000
O1W 0.052(4) 0.119(7) 0.075(5) 0.000 0.028(4) 0.000
O2W 0.082(6) 0.080(6) 0.101(7) 0.000 0.040(5) 0.000
O3W 0.136(6) 0.093(5) 0.098(5) 0.040(4) -0.047(4) -0.055(4)

loop_
_atom_type_symbol
_atom_type_description
_atom_type_scat_dispersion_real
_atom_type_scat_dispersion_imag
_atom_type_scat_source
C C 0.0033 0.0016 'International Tables Vol C Tables 4.2.6.8 and 6.1.1.4'
H H 0.0000 0.0000 'International Tables Vol C Tables 4.2.6.8 and 6.1.1.4'
N N 0.0061 0.0033 'International Tables Vol C Tables 4.2.6.8 and 6.1.1.4'
O O 0.0106 0.0060 'International Tables Vol C Tables 4.2.6.8 and 6.1.1.4'
Zn Zn 0.2839 1.4301 'International Tables Vol C Tables 4.2.6.8 and 6.1.1.4'

loop_
_geom_angle_atom_site_label_1
_geom_angle_atom_site_label_2
_geom_angle_atom_site_label_3
_geom_angle
_geom_angle_site_symmetry_1
_geom_angle_site_symmetry_3
O2 Zn1 O3W 111.4(3) . .
O2 Zn1 O9 112.69(17) . .
O3W Zn1 O9 120.1(3) . .
O2 Zn1 O8 106.29(19) . 1_556
O3W Zn1 O8 103.6(2) . 1_556
O9 Zn1 O8 100.88(19) . 1_556
O13 Zn2 O12 99.06(18) . .
O13 Zn2 O12 99.06(18) . 6_565
O12 Zn2 O12 86.9(2) . 6_565
O13 Zn2 O11 101.28(18) . 5_567
O12 Zn2 O11 159.66(16) . 5_567
O12 Zn2 O11 90.03(17) 6_565 5_567
O13 Zn2 O11 101.28(18) . 2_557
O12 Zn2 O11 90.03(17) . 2_557
O12 Zn2 O11 159.66(16) 6_565 2_557
O11 Zn2 O11 85.9(2) 5_567 2_557
O13 Zn2 Zn2 178.6(2) . 5_567
O12 Zn2 Zn2 81.93(12) . 5_567
O12 Zn2 Zn2 81.93(12) 6_565 5_567
O11 Zn2 Zn2 77.73(11) 5_567 5_567
O11 Zn2 Zn2 77.73(11) 2_557 5_567
O2W Zn3 O6 102.2(2) . 6
O2W Zn3 O6 102.2(2) . .
O6 Zn3 O6 89.8(3) 6 .
O2W Zn3 O3 100.6(2) . .
O6 Zn3 O3 157.30(19) 6 .
O6 Zn3 O3 85.55(18) . .
O2W Zn3 O3 100.6(2) . 6
O6 Zn3 O3 85.55(18) 6 6
O6 Zn3 O3 157.30(19) . 6
O3 Zn3 O3 90.2(3) . 6
O2W Zn3 Zn4 174.9(2) . .
O6 Zn3 Zn4 81.40(13) 6 .
O6 Zn3 Zn4 81.40(13) . .
O3 Zn3 Zn4 75.93(13) . .
O3 Zn3 Zn4 75.93(13) 6 .
O1W Zn4 O4 103.1(2) . .
O1W Zn4 O4 103.1(2) . 6
O4 Zn4 O4 91.0(2) . 6
O1W Zn4 O5 99.7(2) . 6
O4 Zn4 O5 157.05(18) . 6
O4 Zn4 O5 86.45(15) 6 6
O1W Zn4 O5 99.7(2) . .
O4 Zn4 O5 86.45(15) . .
O4 Zn4 O5 157.05(18) 6 .
O5 Zn4 O5 87.0(2) 6 .
O1W Zn4 Zn3 173.7(2) . .
O4 Zn4 Zn3 81.16(13) . .
O4 Zn4 Zn3 81.16(13) 6 .
O5 Zn4 Zn3 75.91(13) 6 .
O5 Zn4 Zn3 75.91(13) . .
O2 C1 O1 125.2(5) . .
O2 C1 C2 115.9(5) . .
O1 C1 C2 118.9(5) . .
C3 C2 C4 119.5(5) . .
C3 C2 C1 121.6(5) . .
C4 C2 C1 118.8(5) . .
C2 C3 C5 120.5(5) . .
C2 C3 H3 119.7 . .
C5 C3 H3 119.7 . .
C6 C4 C2 120.4(5) . .
C6 C4 H4 119.8 . .
C2 C4 H4 119.8 . .
C3 C5 C8 121.4(5) . .
C3 C5 H5 119.3 . .
C8 C5 H5 119.3 . .
C4 C6 C8 119.7(4) . .
C4 C6 C7 117.8(5) . .
C8 C6 C7 122.4(4) . .
O3 C7 O4 127.2(5) . .
O3 C7 C6 118.1(5) . .
O4 C7 C6 114.7(5) . .
C5 C8 C6 118.5(5) . .
C5 C8 C9 120.8(5) . .
C6 C8 C9 120.7(4) . .
N1 C9 C10 122.8(5) . .
N1 C9 C8 116.4(5) . .
C10 C9 C8 120.6(5) . .
C11 C10 C9 119.1(6) . .
C11 C10 H10 120.5 . .
C9 C10 H10 120.5 . .
C10 C11 C12 119.6(6) . .
C10 C11 H11 120.2 . .
C12 C11 H11 120.2 . .
C11 C12 C13 118.7(6) . .
C11 C12 H12 120.6 . .
C13 C12 H12 120.6 . .
N1 C13 C12 123.1(5) . .
N1 C13 C14 117.8(5) . .
C12 C13 C14 119.1(5) . .
C17 C14 C15 117.2(5) . .
C17 C14 C13 118.7(5) . .
C15 C14 C13 124.0(5) . .
C20 C15 C14 121.3(5) . .
C20 C15 C16 118.6(5) . .
C14 C15 C16 120.1(5) . .
O5 C16 O6 128.0(5) . .
O5 C16 C15 115.6(6) . .
O6 C16 C15 116.4(6) . .
C18 C17 C14 120.2(5) . .
C18 C17 H17 119.9 . .
C14 C17 H17 119.9 . .
C17 C18 C19 121.7(5) . .
C17 C18 H18 119.1 . .
C19 C18 H18 119.1 . .
C20 C19 C18 118.6(6) . .
C20 C19 C21 120.1(6) . .
C18 C19 C21 121.3(6) . .
C19 C20 C15 120.9(6) . .
C19 C20 H20 119.5 . .
C15 C20 H20 119.5 . .
O8 C21 O7 125.7(7) . .
O8 C21 C19 117.1(7) . .
O7 C21 C19 117.0(6) . .
O10 C22 O9 123.7(6) . .
O10 C22 C23 119.0(6) . .
O9 C22 C23 117.2(5) . .
C25 C23 C24 118.0(5) . .
C25 C23 C22 120.5(5) . .
C24 C23 C22 121.5(6) . .
C28 C24 C23 121.4(5) . .
C28 C24 H24 119.3 . .
C23 C24 H24 119.3 . .
C26 C25 C23 120.6(6) . .
C26 C25 H25 119.7 . .
C23 C25 H25 119.7 . .
C25 C26 C27 123.0(6) . .
C25 C26 H26 118.5 . .
C27 C26 H26 118.5 . .
C26 C27 C28 117.8(5) . .
C26 C27 C30 119.7(6) . .
C28 C27 C30 122.4(5) . .
C24 C28 C27 119.2(5) . .
C24 C28 C29 118.0(5) . .
C27 C28 C29 122.8(5) . .
O11 C29 O12 126.5(5) . .
O11 C29 C28 117.3(5) . .
O12 C29 C28 116.2(5) . .
N2 C30 C31 122.4(5) . .
N2 C30 C27 117.0(5) . .
C31 C30 C27 120.5(5) . .
C30 C31 C32 119.6(6) . .
C30 C31 H31 120.2 . .
C32 C31 H31 120.2 . .
C31 C32 C31 118.4(9) 6_565 .
C31 C32 H32 120.8 6_565 .
C31 C32 H32 120.8 . .
N3 C33 H33A 109.5 . .
N3 C33 H33B 109.5 . .
H33A C33 H33B 109.5 . .
N3 C33 H33C 109.5 . .
H33A C33 H33C 109.5 . .
H33B C33 H33C 109.5 . .
N3 C34 H34A 109.5 . .
N3 C34 H34B 109.4 . .
H34A C34 H34B 109.5 . .
N3 C34 H34C 109.5 . .
H34A C34 H34C 109.5 . .
H34B C34 H34C 109.5 . .
O13 C35 N3 126.4(12) . .
O13 C35 H35 116.8 . .
N3 C35 H35 116.8 . .
C13 N1 C9 116.7(5) . .
C30 N2 C30 117.6(7) . 6_565
C35 N3 C33 125.2(14) . .
C35 N3 C34 117.6(13) . .
C33 N3 C34 117.2(13) . .
C1 O2 Zn1 122.0(4) . .
C7 O3 Zn3 130.6(4) . .
C7 O4 Zn4 124.8(4) . .
C16 O5 Zn4 130.4(4) . .
C16 O6 Zn3 123.7(4) . .
C21 O8 Zn1 120.8(5) . 1_554
C22 O9 Zn1 107.4(4) . .
C29 O11 Zn2 129.0(4) . 5_567
C29 O12 Zn2 124.3(4) . .
C35 O13 Zn2 121.7(7) . .
Zn4 O1W H1WA 109.7 . .
Zn4 O1W H1WB 108.9 . .
H1WA O1W H1WB 109.5 . .
Zn3 O2W H2WA 109.1 . .
Zn3 O2W H2WB 109.7 . .
H2WA O2W H2WB 113.2 . .
Zn1 O3W H3WA 108.8 . .
Zn1 O3W H3WB 109.1 . .
H3WA O3W H3WB 109.5 . .

loop_
_geom_bond_atom_site_label_1
_geom_bond_atom_site_label_2
_geom_bond_distance
_geom_bond_site_symmetry_2
Zn1 O2 1.951(4) .
Zn1 O3W 1.967(5) .
Zn1 O9 1.972(4) .
Zn1 O8 1.985(4) 1_556
Zn2 O13 1.981(5) .
Zn2 O12 2.026(4) .
Zn2 O12 2.026(4) 6_565
Zn2 O11 2.047(4) 5_567
Zn2 O11 2.047(4) 2_557
Zn2 Zn2 2.9485(17) 5_567
Zn3 O2W 2.022(8) .
Zn3 O6 2.038(4) 6
Zn3 O6 2.038(4) .
Zn3 O3 2.048(4) .
Zn3 O3 2.048(4) 6
Zn3 Zn4 3.0533(14) .
Zn4 O1W 1.957(6) .
Zn4 O4 2.013(4) .
Zn4 O4 2.013(4) 6
Zn4 O5 2.056(4) 6
Zn4 O5 2.056(4) .
C1 O2 1.243(6) .
C1 O1 1.252(7) .
C1 C2 1.524(7) .
C2 C3 1.366(7) .
C2 C4 1.392(7) .
C3 C5 1.373(7) .
C3 H3 0.9300 .
C4 C6 1.379(7) .
C4 H4 0.9300 .
C5 C8 1.375(7) .
C5 H5 0.9300 .
C6 C8 1.411(7) .
C6 C7 1.504(7) .
C7 O3 1.247(7) .
C7 O4 1.261(7) .
C8 C9 1.503(7) .
C9 N1 1.366(6) .
C9 C10 1.368(8) .
C10 C11 1.367(8) .
C10 H10 0.9300 .
C11 C12 1.373(9) .
C11 H11 0.9300 .
C12 C13 1.376(8) .
C12 H12 0.9300 .
C13 N1 1.347(6) .
C13 C14 1.490(7) .
C14 C17 1.405(7) .
C14 C15 1.406(7) .
C15 C20 1.403(8) .
C15 C16 1.532(7) .
C16 O5 1.246(7) .
C16 O6 1.255(7) .
C17 C18 1.388(8) .
C17 H17 0.9300 .
C18 C19 1.400(9) .
C18 H18 0.9300 .
C19 C20 1.356(8) .
C19 C21 1.524(9) .
C20 H20 0.9300 .
C21 O8 1.232(8) .
C21 O7 1.288(9) .
C22 O10 1.228(7) .
C22 O9 1.248(7) .
C22 C23 1.511(8) .
C23 C25 1.394(9) .
C23 C24 1.401(7) .
C24 C28 1.392(7) .
C24 H24 0.9300 .
C25 C26 1.363(9) .
C25 H25 0.9300 .
C26 C27 1.372(8) .
C26 H26 0.9300 .
C27 C28 1.427(8) .
C27 C30 1.474(8) .
C28 C29 1.498(7) .
C29 O11 1.241(7) .
C29 O12 1.255(6) .
C30 N2 1.360(6) .
C30 C31 1.376(8) .
C31 C32 1.388(8) .
C31 H31 0.9300 .
C32 C31 1.388(8) 6_565
C32 H32 0.9300 .
C33 N3 1.43(2) .
C33 H33A 0.9600 .
C33 H33B 0.9600 .
C33 H33C 0.9600 .
C34 N3 1.438(17) .
C34 H34A 0.9600 .
C34 H34B 0.9600 .
C34 H34C 0.9600 .
C35 O13 1.233(14) .
C35 N3 1.305(14) .
C35 H35 0.9300 .
N2 C30 1.360(6) 6_565
O8 Zn1 1.985(4) 1_554
O11 Zn2 2.047(4) 5_567
O1W H1WA 0.9600 .
O1W H1WB 0.9600 .
O2W H2WA 0.9572 .
O2W H2WB 0.9600 .
O3W H3WA 0.9600 .
O3W H3WB 0.9600 .

loop_
_geom_torsion_atom_site_label_1
_geom_torsion_atom_site_label_2
_geom_torsion_atom_site_label_3
_geom_torsion_atom_site_label_4
_geom_torsion
_geom_torsion_site_symmetry_1
_geom_torsion_site_symmetry_2
_geom_torsion_site_symmetry_3
_geom_torsion_site_symmetry_4
O2W Zn3 Zn4 O1W 180.000(3) . . . .
O6 Zn3 Zn4 O1W 45.57(13) 6 . . .
O6 Zn3 Zn4 O1W -45.57(13) . . . .
O3 Zn3 Zn4 O1W -133.11(13) . . . .
O3 Zn3 Zn4 O1W 133.11(13) 6 . . .
O2W Zn3 Zn4 O4 -46.23(11) . . . .
O6 Zn3 Zn4 O4 179.35(17) 6 . . .
O6 Zn3 Zn4 O4 88.20(17) . . . .
O3 Zn3 Zn4 O4 0.66(16) . . . .
O3 Zn3 Zn4 O4 -93.12(17) 6 . . .
O2W Zn3 Zn4 O4 46.23(11) . . . 6
O6 Zn3 Zn4 O4 -88.20(17) 6 . . 6
O6 Zn3 Zn4 O4 -179.35(17) . . . 6
O3 Zn3 Zn4 O4 93.12(17) . . . 6
O3 Zn3 Zn4 O4 -0.66(16) 6 . . 6
O2W Zn3 Zn4 O5 134.76(11) . . . 6
O6 Zn3 Zn4 O5 0.34(17) 6 . . 6
O6 Zn3 Zn4 O5 -90.81(17) . . . 6
O3 Zn3 Zn4 O5 -178.35(17) . . . 6
O3 Zn3 Zn4 O5 87.87(17) 6 . . 6
O2W Zn3 Zn4 O5 -134.76(11) . . . .
O6 Zn3 Zn4 O5 90.81(17) 6 . . .
O6 Zn3 Zn4 O5 -0.34(17) . . . .
O3 Zn3 Zn4 O5 -87.87(17) . . . .
O3 Zn3 Zn4 O5 178.35(17) 6 . . .
O2 C1 C2 C3 6.7(9) . . . .
O1 C1 C2 C3 -171.7(6) . . . .
O2 C1 C2 C4 -171.9(6) . . . .
O1 C1 C2 C4 9.8(9) . . . .
C4 C2 C3 C5 0.2(9) . . . .
C1 C2 C3 C5 -178.4(5) . . . .
C3 C2 C4 C6 1.2(9) . . . .
C1 C2 C4 C6 179.8(5) . . . .
C2 C3 C5 C8 -0.5(9) . . . .
C2 C4 C6 C8 -2.3(8) . . . .
C2 C4 C6 C7 174.5(5) . . . .
C4 C6 C7 O3 54.1(7) . . . .
C8 C6 C7 O3 -129.2(6) . . . .
C4 C6 C7 O4 -124.2(6) . . . .
C8 C6 C7 O4 52.5(7) . . . .
C3 C5 C8 C6 -0.6(8) . . . .
C3 C5 C8 C9 179.7(5) . . . .
C4 C6 C8 C5 1.9(8) . . . .
C7 C6 C8 C5 -174.6(5) . . . .
C4 C6 C8 C9 -178.3(5) . . . .
C7 C6 C8 C9 5.1(8) . . . .
C5 C8 C9 N1 -131.5(5) . . . .
C6 C8 C9 N1 48.8(7) . . . .
C5 C8 C9 C10 44.3(8) . . . .
C6 C8 C9 C10 -135.4(6) . . . .
N1 C9 C10 C11 -0.7(9) . . . .
C8 C9 C10 C11 -176.2(6) . . . .
C9 C10 C11 C12 -1.3(10) . . . .
C10 C11 C12 C13 2.4(10) . . . .
C11 C12 C13 N1 -1.6(9) . . . .
C11 C12 C13 C14 175.1(6) . . . .
N1 C13 C14 C17 130.0(5) . . . .
C12 C13 C14 C17 -46.9(8) . . . .
N1 C13 C14 C15 -47.1(7) . . . .
C12 C13 C14 C15 136.0(6) . . . .
C17 C14 C15 C20 -2.0(8) . . . .
C13 C14 C15 C20 175.1(5) . . . .
C17 C14 C15 C16 176.5(5) . . . .
C13 C14 C15 C16 -6.4(8) . . . .
C20 C15 C16 O5 128.8(6) . . . .
C14 C15 C16 O5 -49.7(7) . . . .
C20 C15 C16 O6 -48.4(7) . . . .
C14 C15 C16 O6 133.1(6) . . . .
C15 C14 C17 C18 -0.9(8) . . . .
C13 C14 C17 C18 -178.2(5) . . . .
C14 C17 C18 C19 2.9(9) . . . .
C17 C18 C19 C20 -1.9(9) . . . .
C17 C18 C19 C21 179.0(6) . . . .
C18 C19 C20 C15 -1.0(9) . . . .
C21 C19 C20 C15 178.1(6) . . . .
C14 C15 C20 C19 3.0(9) . . . .
C16 C15 C20 C19 -175.5(6) . . . .
C20 C19 C21 O8 -177.9(6) . . . .
C18 C19 C21 O8 1.2(10) . . . .
C20 C19 C21 O7 -2.5(11) . . . .
C18 C19 C21 O7 176.6(7) . . . .
O10 C22 C23 C25 -4.5(9) . . . .
O9 C22 C23 C25 174.4(6) . . . .
O10 C22 C23 C24 175.0(6) . . . .
O9 C22 C23 C24 -6.1(9) . . . .
C25 C23 C24 C28 0.3(9) . . . .
C22 C23 C24 C28 -179.3(5) . . . .
C24 C23 C25 C26 1.4(10) . . . .
C22 C23 C25 C26 -179.1(6) . . . .
C23 C25 C26 C27 -2.4(12) . . . .
C25 C26 C27 C28 1.6(11) . . . .
C25 C26 C27 C30 178.1(7) . . . .
C23 C24 C28 C27 -1.0(9) . . . .
C23 C24 C28 C29 176.8(5) . . . .
C26 C27 C28 C24 0.1(9) . . . .
C30 C27 C28 C24 -176.4(5) . . . .
C26 C27 C28 C29 -177.6(6) . . . .
C30 C27 C28 C29 5.9(9) . . . .
C24 C28 C29 O11 51.3(7) . . . .
C27 C28 C29 O11 -130.9(6) . . . .
C24 C28 C29 O12 -126.5(5) . . . .
C27 C28 C29 O12 51.3(7) . . . .
C26 C27 C30 N2 -129.9(7) . . . .
C28 C27 C30 N2 46.5(8) . . . .
C26 C27 C30 C31 47.6(9) . . . .
C28 C27 C30 C31 -136.0(7) . . . .
N2 C30 C31 C32 1.0(11) . . . .
C27 C30 C31 C32 -176.4(8) . . . .
C30 C31 C32 C31 -0.6(16) . . . 6_565
C12 C13 N1 C9 -0.4(7) . . . .
C14 C13 N1 C9 -177.1(4) . . . .
C10 C9 N1 C13 1.6(8) . . . .
C8 C9 N1 C13 177.2(4) . . . .
C31 C30 N2 C30 -1.3(11) . . . 6_565
C27 C30 N2 C30 176.1(4) . . . 6_565
O13 C35 N3 C33 180.000(7) . . . .
O13 C35 N3 C34 0.000(6) . . . .
O1 C1 O2 Zn1 -10.4(10) . . . .
C2 C1 O2 Zn1 171.4(4) . . . .
O3W Zn1 O2 C1 -1.5(5) . . . .
O9 Zn1 O2 C1 -139.7(5) . . . .
O8 Zn1 O2 C1 110.7(5) 1_556 . . .
O4 C7 O3 Zn3 -6.9(9) . . . .
C6 C7 O3 Zn3 175.0(3) . . . .
O2W Zn3 O3 C7 178.8(5) . . . .
O6 Zn3 O3 C7 -0.8(8) 6 . . .
O6 Zn3 O3 C7 -79.7(5) . . . .
O3 Zn3 O3 C7 78.0(5) 6 . . .
Zn4 Zn3 O3 C7 2.6(5) . . . .
O3 C7 O4 Zn4 7.6(8) . . . .
C6 C7 O4 Zn4 -174.2(3) . . . .
O1W Zn4 O4 C7 171.4(4) . . . .
O4 Zn4 O4 C7 -84.9(4) 6 . . .
O5 Zn4 O4 C7 -1.5(6) 6 . . .
O5 Zn4 O4 C7 72.3(4) . . . .
Zn3 Zn4 O4 C7 -4.0(4) . . . .
O6 C16 O5 Zn4 -10.2(9) . . . .
C15 C16 O5 Zn4 173.0(3) . . . .
O1W Zn4 O5 C16 -179.6(5) . . . .
O4 Zn4 O5 C16 -76.9(5) . . . .
O4 Zn4 O5 C16 7.4(7) 6 . . .
O5 Zn4 O5 C16 81.1(5) 6 . . .
Zn3 Zn4 O5 C16 4.9(4) . . . .
O5 C16 O6 Zn3 9.0(8) . . . .
C15 C16 O6 Zn3 -174.2(3) . . . .
O2W Zn3 O6 C16 172.6(5) . . . .
O6 Zn3 O6 C16 -85.0(5) 6 . . .
O3 Zn3 O6 C16 72.8(5) . . . .
O3 Zn3 O6 C16 -7.0(8) 6 . . .
Zn4 Zn3 O6 C16 -3.6(4) . . . .
O7 C21 O8 Zn1 14.3(12) . . . 1_554
C19 C21 O8 Zn1 -170.8(4) . . . 1_554
O10 C22 O9 Zn1 -3.2(8) . . . .
C23 C22 O9 Zn1 178.0(4) . . . .
O2 Zn1 O9 C22 75.9(4) . . . .
O3W Zn1 O9 C22 -58.4(5) . . . .
O8 Zn1 O9 C22 -171.2(4) 1_556 . . .
O12 C29 O11 Zn2 -10.1(8) . . . 5_567
C28 C29 O11 Zn2 172.5(4) . . . 5_567
O11 C29 O12 Zn2 9.2(8) . . . .
C28 C29 O12 Zn2 -173.3(3) . . . .
O13 Zn2 O12 C29 177.0(4) . . . .
O12 Zn2 O12 C29 78.3(4) 6_565 . . .
O11 Zn2 O12 C29 -3.3(7) 5_567 . . .
O11 Zn2 O12 C29 -81.5(4) 2_557 . . .
Zn2 Zn2 O12 C29 -3.9(4) 5_567 . . .
N3 C35 O13 Zn2 180.000(3) . . . .
O12 Zn2 O13 C35 -44.13(12) . . . .
O12 Zn2 O13 C35 44.13(12) 6_565 . . .
O11 Zn2 O13 C35 135.98(13) 5_567 . . .
O11 Zn2 O13 C35 -135.98(13) 2_557 . . .
Zn2 Zn2 O13 C35 180.00(4) 5_567 . . .

loop_
_platon_squeeze_void_nr
_platon_squeeze_void_average_x
_platon_squeeze_void_average_y
_platon_squeeze_void_average_z
_platon_squeeze_void_volume
_platon_squeeze_void_count_electrons
1 0.000 -0.003 -0.005 2148.7 526.5
2 0.500 0.186 -0.011 2148.6 526.5
